data_2001616
loop_
_publ_author_name
'Sommerer, S. O.'
'Abboud, K. A.'

_publ_section_title
;
 Structure of di-2-pyridyl ketone-hydrate platinum(II) chloride
 tetrahydrate
;
_journal_issue 6
_journal_name_full 'Acta Crystallographica Section C'
_journal_page_first 1152
_journal_page_last 1154
_journal_paper_doi 10.1107/S0108270192012496
_journal_volume 49
_journal_year 1993
_chemical_formula_moiety 'C22 H20 N4 O4 Pt1 2+,2(Cl1 1-),4H2 O1'
_chemical_formula_sum 'C22 H28 Cl2 N4 O8 Pt'
_chemical_formula_weight 742.47
_symmetry_cell_setting monoclinic
_symmetry_space_group_name_Hall '-C 2yc'
_symmetry_space_group_name_H-M 'C 1 2/c 1'
_atom_type_scat_source IntTabIV
_cell_angle_alpha 90
_cell_angle_beta 91.778(7)
_cell_angle_gamma 90
_cell_formula_units_Z 4
_cell_length_a 14.9530(10)
_cell_length_b 12.4280(10)
_cell_length_c 14.2280(10)
_cell_measurement_reflns_used 50
_cell_measurement_temperature 298
_cell_measurement_theta_max 11
_cell_measurement_theta_min 10
_cell_volume 2642.8(3)
_computing_cell_refinement SHELXTL-Plus
_computing_data_collection 'SHELXTL-Plus (Sheldrick, 1990)'
_computing_data_reduction 'NRCVAX (DATRD2) (Gabe, Le Page, Charland, Lee & White, 1989)'
_computing_molecular_graphics 'NRCVAX (ORTEPII)'
_computing_publication_material 'NRCVAX (TABLES/UTILITY)'
_computing_structure_refinement 'NRCVAX (LSTSQ)'
_computing_structure_solution 'NRCVAX (SOLVER)'
_diffrn_measurement_device 'Siemens P3m/V'
_diffrn_measurement_method '\w scan'
_diffrn_radiation_type 'Mo K\a'
_diffrn_radiation_wavelength 0.71073
_diffrn_reflns_av_R_equivalents 0.013
_diffrn_reflns_limit_h_max 19
_diffrn_reflns_limit_h_min 0
_diffrn_reflns_limit_k_max 16
_diffrn_reflns_limit_k_min -16
_diffrn_reflns_limit_l_max 18
_diffrn_reflns_limit_l_min -18
_diffrn_reflns_number 6365
_diffrn_reflns_theta_max 27.5
_diffrn_standards_decay_% <0.01
_diffrn_standards_interval_count 96
_diffrn_standards_number '4 (-202, 0-22, 71-2, 13-2)'
_exptl_absorpt_coefficient_mu 5.617
_exptl_absorpt_correction_T_max 0.353
_exptl_absorpt_correction_T_min 0.232
_exptl_absorpt_correction_type 'analytical, based on measured crystal faces'
_exptl_crystal_colour colorless
_exptl_crystal_density_diffrn 1.866
_exptl_crystal_density_meas 1.86
_exptl_crystal_density_method flotation
_exptl_crystal_description 'Cubic block'
_exptl_crystal_size_max 0.28
_exptl_crystal_size_mid 0.28
_exptl_crystal_size_min 0.27
_refine_diff_density_max 0.98
_refine_diff_density_min -0.78
_refine_ls_goodness_of_fit_obs 1.37
_refine_ls_hydrogen_treatment 'refxyz, located via difference map; U~iso~ set at 0.049'
_refine_ls_number_parameters 205
_refine_ls_number_reflns 2175
_refine_ls_R_factor_obs 0.035
_refine_ls_shift/esd_max 0.318
_refine_ls_structure_factor_coef F
_refine_ls_weighting_details 'w = 1/\s^2^(F)'
_refine_ls_weighting_scheme calc
_refine_ls_wR_factor_obs 0.033
_reflns_number_observed 2175
_reflns_number_total 3070
_reflns_observed_criterion I~net~>2.5\s(I~net~)
_cod_data_source_file st1033.cif
_cod_data_source_block st1033_structure_1_of_1
_cod_depositor_comments
;

  Adding _atom_site_type_symbol tag to prevent confusion between Ho and
  H atoms.

  Andrius Merkys
  2013-10-22

The following automatic conversions were performed:

'_refine_ls_weighting_scheme' value '1/\s^2^(F)' was changed to
'calc'. New tag '_refine_ls_weighting_details' was created. The value
of the new tag was set to 'w = 1/\s^2^(F)'.

Automatic conversion script
Id: cif_fix_values 3143 2015-03-26 13:38:13Z robertas 
;
_cod_original_cell_volume 2643.02
_cod_original_formula_sum 'C22 H28 Cl2 N4 O8 Pt1'
_cod_database_code 2001616

loop_
_atom_site_label
_atom_site_fract_x
_atom_site_fract_y
_atom_site_fract_z
_atom_site_U_iso_or_equiv
_atom_site_type_symbol
Pt .0 .0 .5 .0290(10) Pt
Cl(1) .3086(2) -.0481(3) .5105(2) .095(2) Cl
O(1) .1383(3) -.1683(5) .5073(3) .043(2) O
O(2) .1620(3) -.2587(4) .3681(3) .047(2) O
N(1) -.0457(3) -.1412(4) .4464(4) .033(2) N
N(2) .0765(3) .0118(5) .3857(3) .030(2) N
C(1) -.1346(5) -.1632(7) .4434(5) .038(3) C
C(2) -.1669(5) -.2580(7) .4056(5) .048(3) C
C(3) -.1089(6) -.3315(7) .3699(6) .053(4) C
C(4) -.0171(6) -.3085(6) .3729(5) .046(4) C
C(5) .0129(4) -.2139(5) .4103(4) .033(3) C
C(6) .1120(4) -.1816(6) .4126(5) .035(3) C
C(7) .1215(4) -.0759(6) .3565(4) .033(3) C
C(8) .1769(5) -.0680(7) .2816(5) .039(3) C
C(9) .1834(5) .0276(6) .2336(5) .043(3) C
C(10) .1356(5) .1156(7) .2623(5) .046(3) C
C(11) .0818(5) .1045(6) .3384(5) .039(3) C
O(W1) .4124(5) -.1157(9) .3436(7) .116(6) O
O(W2) .3761(3) .1125(4) .6347(3) .043(2) O
HO1 .174(5) -.305(6) .418(5) ? H
HO2 .192(5) -.136(6) .516(5) ? H
HC1 -.176(5) -.109(6) .465(5) ? H
HC2 -.233(4) -.277(6) .412(5) ? H
HC3 -.130(5) -.385(6) .351(5) ? H
HC4 .022(5) -.362(6) .352(5) ? H
HC8 .194(5) -.122(6) .268(5) ? H
HC9 .235(4) .023(5) .178(4) ? H
HC10 .132(4) .183(6) .235(5) ? H
HC11 .035(5) .162(6) .337(5) ? H
HW11 .454(6) -.164(7) .357(6) ? H
HW12 .468(5) -.074(7) .334(5) ? H
HW21 .415(9) .155(7) .653(6) ? H
HW22 .389(5) .053(6) .582(6) ? H

loop_
_geom_angle_atom_site_label_1
_geom_angle_atom_site_label_2
_geom_angle_atom_site_label_3
_geom_angle
_geom_angle_publ_flag
N(1) Pt N(1)a 179.9 yes
N(1) Pt N(2) 87.3(2) yes
N(1) Pt N(2)a 92.7(2) yes
N(1)a Pt N(2) 92.7(2) yes
N(1)a Pt N(2)a 87.3(2) yes
N(2) Pt N(2)a 180.0 yes
Pt N(1) C(1) 120.4(5) yes
Pt N(1) C(5) 120.0(4) yes
C(1) N(1) C(5) 119.6(6) yes
Pt N(2) C(7) 119.2(5) yes
Pt N(2) C(11) 120.7(5) yes
C(7) N(2) C(11) 120.0(5) yes
N(1) C(1) C(2) 121.1(7) yes
C(1) C(2) C(3) 119.9(7) yes
C(2) C(3) C(4) 119.0(7) yes
C(3) C(4) C(5) 119.8(7) yes
N(1) C(5) C(4) 120.6(6) yes
N(1) C(5) C(6) 116.7(6) yes
C(4) C(5) C(6) 122.7(6) yes
O(1) C(6) O(2) 112.7(5) yes
O(1) C(6) C(5) 106.9(5) yes
O(1) C(6) C(7) 111.6(5) yes
O(2) C(6) C(5) 110.2(5) yes
O(2) C(6) C(7) 106.9(5) yes
C(5) C(6) C(7) 108.5(5) yes
N(2) C(7) C(6) 118.0(6) yes
N(2) C(7) C(8) 119.9(7) yes
C(6) C(7) C(8) 122.0(6) yes
C(7) C(8) C(9) 120.1(7) yes
C(8) C(9) C(10) 119.5(6) yes
C(9) C(10) C(11) 118.5(7) yes
N(2) C(11) C(10) 121.9(7) yes

loop_
_geom_bond_atom_site_label_1
_geom_bond_atom_site_label_2
_geom_bond_distance
_geom_bond_publ_flag
Pt N(1) 2.023(5) yes
Pt N(1)a 2.023(5) yes
Pt N(2) 2.026(5) yes
Pt N(2)a 2.026(5) yes
O(1) C(6) 1.400(8) yes
O(2) C(6) 1.382(8) yes
N(1) C(1) 1.356(9) yes
N(1) C(5) 1.372(8) yes
N(2) C(7) 1.354(9) yes
N(2) C(11) 1.338(10) yes
C(1) C(2) 1.375(11) yes
C(2) C(3) 1.370(13) yes
C(3) C(4) 1.401(13) yes
C(4) C(5) 1.360(10) yes
C(5) C(6) 1.534(9) yes
C(6) C(7) 1.546(10) yes
C(7) C(8) 1.375(10) yes
C(8) C(9) 1.376(11) yes
C(9) C(10) 1.376(12) yes
C(10) C(11) 1.377(10) yes
